data_2231173
loop_
_publ_author_name
'Fun, Hoong-Kun'
'Hemamalini, Madhukar'
'Abdel-Aziz, Hatem A.'
'Aboul-Fadl, Tarek'

_publ_section_title
;
 (<i>Z</i>)-Ethyl
 2-cyano-2-{2-[5,6-dimethyl-4-(thiophen-2-yl)-1<i>H</i>-pyrazolo[3,4-<i>b</i>]pyridin-3-yl]hydrazinylidene}acetate
;
_journal_coeditor_code IS2753
_journal_issue 8
_journal_name_full 'Acta Crystallographica Section E'
_journal_page_first o2145
_journal_page_last o2146
_journal_paper_doi 10.1107/S1600536811028911
_journal_volume 67
_journal_year 2011
_chemical_formula_iupac 'C17 H16 N6 O2 S'
_chemical_formula_moiety 'C17 H16 N6 O2 S'
_chemical_formula_sum 'C17 H16 N6 O2 S'
_chemical_formula_weight 368.42
_chemical_name_systematic
;
2-cyano-2-{2-[5,6-dimethyl-4-(thiophen-2-yl)-1<i>H</i>-pyrazolo[3,4-
<i>b</i>]pyridin-3-yl]hydrazinylidene}acetate
;
_space_group_IT_number 14
_symmetry_cell_setting monoclinic
_symmetry_space_group_name_Hall '-P 2yn'
_symmetry_space_group_name_H-M 'P 1 21/n 1'
_atom_sites_solution_hydrogens geom
_atom_sites_solution_primary direct
_atom_sites_solution_secondary difmap
_audit_creation_method SHELXL-97
_cell_angle_alpha 90.00
_cell_angle_beta 90.3320(10)
_cell_angle_gamma 90.00
_cell_formula_units_Z 4
_cell_length_a 8.0672(5)
_cell_length_b 10.6460(7)
_cell_length_c 20.5892(13)
_cell_measurement_reflns_used 8773
_cell_measurement_temperature 296(2)
_cell_measurement_theta_max 28.88
_cell_measurement_theta_min 2.71
_cell_volume 1768.24(19)
_computing_cell_refinement 'SAINT (Bruker, 2009)'
_computing_data_collection 'APEX2 (Bruker, 2009)'
_computing_data_reduction 'SAINT (Bruker, 2009)'
_computing_molecular_graphics 'SHELXTL (Sheldrick, 2008)'
_computing_publication_material 'SHELXTL (Sheldrick, 2008) and PLATON (Spek, 2009)'
_computing_structure_refinement 'SHELXTL (Sheldrick, 2008)'
_computing_structure_solution 'SHELXTL (Sheldrick, 2008)'
_diffrn_ambient_temperature 296(2)
_diffrn_measured_fraction_theta_full 0.999
_diffrn_measured_fraction_theta_max 0.999
_diffrn_measurement_device_type
;
Bruker APEXII DUO CCD area-detector diffractometer
;
_diffrn_measurement_method '\f and \w scans'
_diffrn_radiation_monochromator graphite
_diffrn_radiation_source 'fine-focus sealed tube'
_diffrn_radiation_type MoK\a
_diffrn_radiation_wavelength 0.71073
_diffrn_reflns_av_R_equivalents 0.0292
_diffrn_reflns_av_sigmaI/netI 0.0190
_diffrn_reflns_limit_h_max 11
_diffrn_reflns_limit_h_min -11
_diffrn_reflns_limit_k_max 14
_diffrn_reflns_limit_k_min -14
_diffrn_reflns_limit_l_max 28
_diffrn_reflns_limit_l_min -28
_diffrn_reflns_number 33610
_diffrn_reflns_theta_full 29.17
_diffrn_reflns_theta_max 29.17
_diffrn_reflns_theta_min 1.98
_diffrn_standards_number 0
_exptl_absorpt_coefficient_mu 0.208
_exptl_absorpt_correction_T_max 0.9744
_exptl_absorpt_correction_T_min 0.9080
_exptl_absorpt_correction_type multi-scan
_exptl_absorpt_process_details '(SADABS; Bruker, 2009)'
_exptl_crystal_colour yellow
_exptl_crystal_density_diffrn 1.384
_exptl_crystal_density_method 'not measured'
_exptl_crystal_description block
_exptl_crystal_F_000 768
_exptl_crystal_size_max 0.47
_exptl_crystal_size_mid 0.22
_exptl_crystal_size_min 0.13
_refine_diff_density_max 0.612
_refine_diff_density_min -0.676
_refine_ls_extinction_method none
_refine_ls_goodness_of_fit_ref 1.056
_refine_ls_hydrogen_treatment constr
_refine_ls_matrix_type full
_refine_ls_number_parameters 238
_refine_ls_number_reflns 4782
_refine_ls_number_restraints 0
_refine_ls_restrained_S_all 1.056
_refine_ls_R_factor_all 0.0821
_refine_ls_R_factor_gt 0.0631
_refine_ls_shift/su_max 0.001
_refine_ls_shift/su_mean <0.001
_refine_ls_structure_factor_coef Fsqd
_refine_ls_weighting_details 'calc w=1/[\s^2^(Fo^2^)+(0.1182P)^2^+0.8090P] where P=(Fo^2^+2Fc^2^)/3'
_refine_ls_weighting_scheme calc
_refine_ls_wR_factor_gt 0.1971
_refine_ls_wR_factor_ref 0.2185
_reflns_number_gt 3518
_reflns_number_total 4782
_reflns_threshold_expression I>2\s(I)
_cod_data_source_file is2753.cif
_cod_data_source_block I
_cod_original_sg_symbol_H-M 'P 21/n'
_cod_database_code 2231173
_cod_database_fobs_code 2231173

loop_
_symmetry_equiv_pos_as_xyz
'x, y, z'
'-x+1/2, y+1/2, -z+1/2'
'-x, -y, -z'
'x-1/2, -y-1/2, z-1/2'

loop_
_atom_site_type_symbol
_atom_site_label
_atom_site_fract_x
_atom_site_fract_y
_atom_site_fract_z
_atom_site_U_iso_or_equiv
_atom_site_adp_type
_atom_site_calc_flag
_atom_site_refinement_flags
_atom_site_occupancy
_atom_site_symmetry_multiplicity
O O1 0.3443(3) 0.6604(2) 0.08593(9) 0.0832(7) Uani d . 1 1
O O2 0.4554(3) 0.80464(18) 0.01904(9) 0.0674(5) Uani d . 1 1
N N1 -0.0513(2) 0.07181(16) 0.08467(9) 0.0443(4) Uani d . 1 1
N N2 0.0682(3) 0.16420(17) -0.01066(9) 0.0527(5) Uani d . 1 1
H H1N2 0.0709 0.1009 -0.0392 0.063 Uiso d R 1 1
N N3 0.1472(3) 0.27295(17) -0.02803(9) 0.0514(5) Uani d . 1 1
N N4 0.2184(2) 0.46227(16) 0.02614(8) 0.0447(4) Uani d . 1 1
H H1N4 0.2299 0.5014 0.0617 0.054 Uiso d R 1 1
N N5 0.2772(2) 0.51079(17) -0.02755(8) 0.0441(4) Uani d . 1 1
N N6 0.4563(4) 0.7030(3) -0.13610(14) 0.0921(9) Uani d . 1 1
C C1 0.0215(3) 0.16591(18) 0.05219(9) 0.0413(4) Uani d . 1 1
C C2 -0.0843(3) 0.09562(19) 0.14668(10) 0.0418(4) Uani d . 1 1
C C3 -0.0472(2) 0.21163(18) 0.17806(10) 0.0407(4) Uani d . 1 1
C C4 0.0297(2) 0.30706(17) 0.14358(9) 0.0370(4) Uani d . 1 1
C C5 0.0674(2) 0.28297(17) 0.07806(9) 0.0375(4) Uani d . 1 1
C C6 0.1458(3) 0.34311(19) 0.02462(9) 0.0419(4) Uani d . 1 1
C C7 0.3502(3) 0.6208(2) -0.02605(10) 0.0465(5) Uani d . 1 1
C C8 0.4084(3) 0.6659(3) -0.08754(13) 0.0588(6) Uani d . 1 1
C C9 0.3807(3) 0.6957(2) 0.03246(12) 0.0554(6) Uani d . 1 1
C C10 0.4980(4) 0.8842(3) 0.07369(16) 0.0752(8) Uani d . 1 1
H H10A 0.5939 0.9350 0.0631 0.090 Uiso calc R 1 1
H H10B 0.5258 0.8326 0.1110 0.090 Uiso calc R 1 1
C C11 0.3568(6) 0.9662(4) 0.0894(2) 0.1057(13) Uani d . 1 1
H H11A 0.3878 1.0224 0.1238 0.158 Uiso calc R 1 1
H H11B 0.2646 0.9158 0.1029 0.158 Uiso calc R 1 1
H H11C 0.3261 1.0140 0.0516 0.158 Uiso calc R 1 1
C C12 0.0656(2) 0.43206(17) 0.17233(9) 0.0385(4) Uani d . 1 1
S S1 0.21437(12) 0.45313(7) 0.23040(5) 0.0874(4) Uani d . 1 1
C C13 -0.0232(3) 0.54559(17) 0.16053(11) 0.0471(5) Uani d . 1 1
H H13A -0.1118 0.5552 0.1319 0.056 Uiso calc R 1 1
C C14 0.0476(3) 0.6427(2) 0.20046(14) 0.0605(7) Uani d . 1 1
H H14A 0.0110 0.7255 0.1989 0.073 Uiso calc R 1 1
C C15 0.1673(4) 0.6062(3) 0.23924(14) 0.0674(7) Uani d . 1 1
H H15A 0.2207 0.6591 0.2686 0.081 Uiso calc R 1 1
C C16 -0.1660(4) -0.0089(2) 0.18327(13) 0.0591(6) Uani d . 1 1
H H16A -0.1719 -0.0823 0.1563 0.089 Uiso calc R 1 1
H H16B -0.2759 0.0161 0.1954 0.089 Uiso calc R 1 1
H H16C -0.1024 -0.0275 0.2217 0.089 Uiso calc R 1 1
C C17 -0.1005(4) 0.2290(2) 0.24741(12) 0.0590(6) Uani d . 1 1
H H17A -0.0752 0.3130 0.2612 0.089 Uiso calc R 1 1
H H17B -0.0426 0.1702 0.2746 0.089 Uiso calc R 1 1
H H17C -0.2177 0.2149 0.2506 0.089 Uiso calc R 1 1

loop_
_atom_site_aniso_label
_atom_site_aniso_U_11
_atom_site_aniso_U_22
_atom_site_aniso_U_33
_atom_site_aniso_U_12
_atom_site_aniso_U_13
_atom_site_aniso_U_23
O1 0.1284(19) 0.0709(13) 0.0503(10) -0.0409(13) 0.0105(11) -0.0096(9)
O2 0.0854(13) 0.0548(10) 0.0619(11) -0.0234(9) -0.0050(9) 0.0013(8)
N1 0.0605(10) 0.0309(8) 0.0415(9) -0.0040(7) -0.0020(7) -0.0093(6)
N2 0.0854(14) 0.0356(9) 0.0372(9) -0.0096(9) 0.0032(9) -0.0098(7)
N3 0.0774(13) 0.0385(9) 0.0384(9) -0.0054(9) 0.0012(8) -0.0044(7)
N4 0.0599(11) 0.0372(8) 0.0371(8) -0.0072(7) 0.0009(7) -0.0031(6)
N5 0.0515(10) 0.0407(9) 0.0401(9) -0.0024(7) -0.0033(7) 0.0010(7)
N6 0.120(2) 0.094(2) 0.0626(15) -0.0126(17) 0.0142(15) 0.0220(14)
C1 0.0559(11) 0.0300(9) 0.0381(9) -0.0006(8) -0.0031(8) -0.0071(7)
C2 0.0488(10) 0.0325(9) 0.0441(10) -0.0020(8) 0.0013(8) -0.0064(7)
C3 0.0467(10) 0.0355(9) 0.0400(9) 0.0001(8) 0.0033(8) -0.0090(7)
C4 0.0420(9) 0.0296(8) 0.0394(9) 0.0022(7) -0.0028(7) -0.0094(7)
C5 0.0460(10) 0.0285(8) 0.0379(9) 0.0012(7) -0.0033(7) -0.0060(7)
C6 0.0539(11) 0.0341(9) 0.0375(9) -0.0010(8) -0.0024(8) -0.0036(7)
C7 0.0519(11) 0.0434(11) 0.0443(11) -0.0040(9) -0.0033(9) 0.0029(8)
C8 0.0656(15) 0.0572(14) 0.0536(13) -0.0080(12) -0.0014(11) 0.0084(11)
C9 0.0665(14) 0.0486(12) 0.0512(12) -0.0124(11) 0.0006(10) -0.0013(10)
C10 0.088(2) 0.0700(18) 0.0674(17) -0.0241(16) -0.0069(15) -0.0054(14)
C11 0.123(3) 0.104(3) 0.090(3) 0.005(3) 0.022(2) -0.018(2)
C12 0.0471(10) 0.0322(9) 0.0362(9) -0.0007(7) -0.0024(7) -0.0092(7)
S1 0.1022(6) 0.0517(4) 0.1075(7) 0.0073(4) -0.0565(5) -0.0211(4)
C13 0.0628(13) 0.0254(8) 0.0529(12) -0.0027(8) -0.0138(10) -0.0069(8)
C14 0.0720(16) 0.0301(10) 0.0795(17) 0.0007(10) 0.0077(13) -0.0153(10)
C15 0.0914(19) 0.0490(13) 0.0617(15) -0.0171(13) -0.0097(14) -0.0215(11)
C16 0.0800(16) 0.0428(11) 0.0544(13) -0.0172(11) 0.0066(12) -0.0038(10)
C17 0.0762(16) 0.0506(13) 0.0504(12) -0.0084(12) 0.0185(11) -0.0156(10)

loop_
_atom_type_symbol
_atom_type_description
_atom_type_scat_dispersion_real
_atom_type_scat_dispersion_imag
_atom_type_scat_source
C C 0.0033 0.0016 'International Tables Vol C Tables 4.2.6.8 and 6.1.1.4'
H H 0.0000 0.0000 'International Tables Vol C Tables 4.2.6.8 and 6.1.1.4'
N N 0.0061 0.0033 'International Tables Vol C Tables 4.2.6.8 and 6.1.1.4'
O O 0.0106 0.0060 'International Tables Vol C Tables 4.2.6.8 and 6.1.1.4'
S S 0.1246 0.1234 'International Tables Vol C Tables 4.2.6.8 and 6.1.1.4'

loop_
_geom_angle_atom_site_label_1
_geom_angle_atom_site_label_2
_geom_angle_atom_site_label_3
_geom_angle
C9 O2 C10 116.9(2)
C2 N1 C1 115.27(17)
C1 N2 N3 111.82(16)
C1 N2 H1N2 130.4
N3 N2 H1N2 116.9
C6 N3 N2 104.96(17)
N5 N4 C6 119.50(17)
N5 N4 H1N4 119.8
C6 N4 H1N4 120.6
C7 N5 N4 119.77(18)
N1 C1 N2 126.38(17)
N1 C1 C5 126.08(18)
N2 C1 C5 107.51(18)
N1 C2 C3 123.90(19)
N1 C2 C16 115.61(18)
C3 C2 C16 120.49(19)
C4 C3 C2 119.73(18)
C4 C3 C17 121.76(18)
C2 C3 C17 118.46(19)
C3 C4 C5 117.16(16)
C3 C4 C12 122.62(17)
C5 C4 C12 120.17(17)
C1 C5 C4 117.84(18)
C1 C5 C6 102.90(16)
C4 C5 C6 139.26(18)
N3 C6 N4 121.85(19)
N3 C6 C5 112.78(18)
N4 C6 C5 125.35(17)
N5 C7 C8 115.3(2)
N5 C7 C9 125.4(2)
C8 C7 C9 119.3(2)
N6 C8 C7 179.0(3)
O1 C9 O2 125.0(2)
O1 C9 C7 122.8(2)
O2 C9 C7 112.1(2)
O2 C10 C11 109.7(3)
O2 C10 H10A 109.7
C11 C10 H10A 109.7
O2 C10 H10B 109.7
C11 C10 H10B 109.7
H10A C10 H10B 108.2
C10 C11 H11A 109.5
C10 C11 H11B 109.5
H11A C11 H11B 109.5
C10 C11 H11C 109.5
H11A C11 H11C 109.5
H11B C11 H11C 109.5
C13 C12 C4 126.55(17)
C13 C12 S1 111.06(14)
C4 C12 S1 122.20(15)
C15 S1 C12 92.58(12)
C12 C13 C14 108.4(2)
C12 C13 H13A 125.8
C14 C13 H13A 125.8
C15 C14 C13 115.1(2)
C15 C14 H14A 122.5
C13 C14 H14A 122.5
C14 C15 S1 112.84(18)
C14 C15 H15A 123.6
S1 C15 H15A 123.6
C2 C16 H16A 109.5
C2 C16 H16B 109.5
H16A C16 H16B 109.5
C2 C16 H16C 109.5
H16A C16 H16C 109.5
H16B C16 H16C 109.5
C3 C17 H17A 109.5
C3 C17 H17B 109.5
H17A C17 H17B 109.5
C3 C17 H17C 109.5
H17A C17 H17C 109.5
H17B C17 H17C 109.5

loop_
_geom_bond_atom_site_label_1
_geom_bond_atom_site_label_2
_geom_bond_distance
O1 C9 1.202(3)
O2 C9 1.337(3)
O2 C10 1.448(3)
N1 C2 1.330(3)
N1 C1 1.342(3)
N2 C1 1.350(3)
N2 N3 1.370(3)
N2 H1N2 0.8953
N3 C6 1.317(3)
N4 N5 1.312(2)
N4 C6 1.398(3)
N4 H1N4 0.8475
N5 C7 1.311(3)
N6 C8 1.144(3)
C1 C5 1.404(2)
C2 C3 1.425(3)
C2 C16 1.498(3)
C3 C4 1.388(3)
C3 C17 1.505(3)
C4 C5 1.408(3)
C4 C12 1.484(2)
C5 C6 1.424(3)
C7 C8 1.436(3)
C7 C9 1.464(3)
C10 C11 1.472(5)
C10 H10A 0.9700
C10 H10B 0.9700
C11 H11A 0.9600
C11 H11B 0.9600
C11 H11C 0.9600
C12 C13 1.425(3)
C12 S1 1.704(2)
S1 C15 1.683(3)
C13 C14 1.438(3)
C13 H13A 0.9300
C14 C15 1.309(4)
C14 H14A 0.9300
C15 H15A 0.9300
C16 H16A 0.9600
C16 H16B 0.9600
C16 H16C 0.9600
C17 H17A 0.9600
C17 H17B 0.9600
C17 H17C 0.9600

loop_
_geom_hbond_atom_site_label_D
_geom_hbond_atom_site_label_H
_geom_hbond_atom_site_label_A
_geom_hbond_site_symmetry_A
_geom_hbond_distance_DH
_geom_hbond_distance_HA
_geom_hbond_distance_DA
_geom_hbond_angle_DHA
_geom_hbond_publ_flag
N2 H1N2 N1 3_555 0.89 2.07 2.941(3) 165 yes
N4 H1N4 O1 . 0.85 1.99 2.642(3) 133 yes
C13 H13A N5 3_565 0.93 2.62 3.463(3) 151 yes

loop_
_geom_torsion_atom_site_label_1
_geom_torsion_atom_site_label_2
_geom_torsion_atom_site_label_3
_geom_torsion_atom_site_label_4
_geom_torsion
C1 N2 N3 C6 -1.2(3)
C6 N4 N5 C7 -177.88(19)
C2 N1 C1 N2 179.4(2)
C2 N1 C1 C5 1.5(3)
N3 N2 C1 N1 -176.7(2)
N3 N2 C1 C5 1.6(3)
C1 N1 C2 C3 0.1(3)
C1 N1 C2 C16 179.9(2)
N1 C2 C3 C4 -0.8(3)
C16 C2 C3 C4 179.4(2)
N1 C2 C3 C17 176.4(2)
C16 C2 C3 C17 -3.4(3)
C2 C3 C4 C5 0.0(3)
C17 C3 C4 C5 -177.1(2)
C2 C3 C4 C12 177.37(18)
C17 C3 C4 C12 0.3(3)
N1 C1 C5 C4 -2.2(3)
N2 C1 C5 C4 179.51(18)
N1 C1 C5 C6 177.1(2)
N2 C1 C5 C6 -1.2(2)
C3 C4 C5 C1 1.3(3)
C12 C4 C5 C1 -176.08(18)
C3 C4 C5 C6 -177.6(2)
C12 C4 C5 C6 5.0(4)
N2 N3 C6 N4 178.99(19)
N2 N3 C6 C5 0.4(3)
N5 N4 C6 N3 6.0(3)
N5 N4 C6 C5 -175.59(19)
C1 C5 C6 N3 0.5(2)
C4 C5 C6 N3 179.5(2)
C1 C5 C6 N4 -178.0(2)
C4 C5 C6 N4 1.0(4)
N4 N5 C7 C8 -179.3(2)
N4 N5 C7 C9 3.1(4)
C10 O2 C9 O1 1.3(4)
C10 O2 C9 C7 -177.5(2)
N5 C7 C9 O1 2.0(4)
C8 C7 C9 O1 -175.5(3)
N5 C7 C9 O2 -179.2(2)
C8 C7 C9 O2 3.3(3)
C9 O2 C10 C11 -87.7(3)
C3 C4 C12 C13 -103.8(3)
C5 C4 C12 C13 73.5(3)
C3 C4 C12 S1 70.8(2)
C5 C4 C12 S1 -111.9(2)
C13 C12 S1 C15 -0.9(2)
C4 C12 S1 C15 -176.20(19)
C4 C12 C13 C14 177.2(2)
S1 C12 C13 C14 2.2(3)
C12 C13 C14 C15 -2.9(3)
C13 C14 C15 S1 2.3(4)
C12 S1 C15 C14 -0.8(3)

loop_
_cod_related_entry_id
_cod_related_entry_database
_cod_related_entry_code
1 ChemSpider 30656854
